data_7050663
loop_
_publ_author_name
'Chantson, Janine T.'
'Lotz, Simon'
'Ichharam, Vimal'

_publ_section_title
;
 Synthesis and structure of 4,6-disubstituted dibenzothiophenes and
 their use in the preparation of binuclear platinum(ii) complexes
;
_journal_issue 12
_journal_name_full 'New Journal of Chemistry'
_journal_page_first 1735
_journal_paper_doi 10.1039/b307634m
_journal_volume 27
_journal_year 2003
_chemical_formula_moiety 'C18 H24 S Si2'
_chemical_formula_sum 'C18 H24 S Si2'
_chemical_formula_weight 328.61
_chemical_name_common 4,6-bis(trimethylsilyl)dibenzothiophene
_chemical_name_systematic
;
?
;
_space_group_IT_number 14
_symmetry_cell_setting monoclinic
_symmetry_space_group_name_Hall '-P 2yn'
_symmetry_space_group_name_H-M 'P 1 21/n 1'
_atom_sites_solution_hydrogens geom
_atom_sites_solution_primary direct
_atom_sites_solution_secondary difmap
_audit_creation_date 2001-02-07T11:09:34-00:00
_audit_creation_method 'WinGX routine CIF_UPDATE'
_cell_angle_alpha 90
_cell_angle_beta 94.228(3)
_cell_angle_gamma 90
_cell_formula_units_Z 4
_cell_length_a 15.169(2)
_cell_length_b 8.4610(13)
_cell_length_c 15.288(2)
_cell_measurement_temperature 567(2)
_cell_volume 1956.8(5)
_computing_cell_refinement 'SHELXL-97 (Sheldrick, 1997)'
_computing_data_collection 'SMART CCD 1K'
_computing_data_reduction 'SAINT (SMART Bruker)'
_computing_molecular_graphics 'PLATON (Spek, A.L.,2001)'
_computing_publication_material 'WinGX (Farrugia, L., 1992)'
_computing_structure_refinement 'SHELXL-97 (Sheldrick, 1997)'
_computing_structure_solution 'SHELXS-97 (Sheldrick, 1997)'
_diffrn_ambient_temperature 567(2)
_diffrn_measured_fraction_theta_full 0.994
_diffrn_measured_fraction_theta_max 0.994
_diffrn_radiation_monochromator graphite
_diffrn_radiation_type MoK\a
_diffrn_radiation_wavelength 0.71073
_diffrn_reflns_av_R_equivalents 0.0162
_diffrn_reflns_av_unetI/netI 0.0176
_diffrn_reflns_limit_h_max 11
_diffrn_reflns_limit_h_min -20
_diffrn_reflns_limit_k_max 9
_diffrn_reflns_limit_k_min -11
_diffrn_reflns_limit_l_max 19
_diffrn_reflns_limit_l_min -20
_diffrn_reflns_number 13152
_diffrn_reflns_theta_full 28.3
_diffrn_reflns_theta_max 28.3
_diffrn_reflns_theta_min 1.83
_exptl_absorpt_coefficient_mu 0.281
_exptl_absorpt_correction_T_max 0.8864
_exptl_absorpt_correction_T_min 0.8677
_exptl_absorpt_correction_type empirical
_exptl_absorpt_process_details 'SADABS (Sheldrick, G., 1997)'
_exptl_crystal_colour Clear
_exptl_crystal_density_diffrn 1.115
_exptl_crystal_density_method 'not measured'
_exptl_crystal_description Rhombohedral
_exptl_crystal_F_000 704
_exptl_crystal_size_max 0.52
_exptl_crystal_size_mid 0.48
_exptl_crystal_size_min 0.44
_refine_diff_density_max 0.234
_refine_diff_density_min -0.201
_refine_diff_density_rms 0.033
_refine_ls_extinction_method none
_refine_ls_goodness_of_fit_ref 1.026
_refine_ls_hydrogen_treatment mixed
_refine_ls_matrix_type full
_refine_ls_number_parameters 202
_refine_ls_number_reflns 4839
_refine_ls_number_restraints 0
_refine_ls_restrained_S_all 1.026
_refine_ls_R_factor_all 0.0588
_refine_ls_R_factor_gt 0.0394
_refine_ls_shift/su_max 0.001
_refine_ls_shift/su_mean 0
_refine_ls_structure_factor_coef Fsqd
_refine_ls_weighting_details 'calc w=1/[\s^2^(Fo^2^)+(0.0526P)^2^+0.4401P] where P=(Fo^2^+2Fc^2^)/3'
_refine_ls_weighting_scheme calc
_refine_ls_wR_factor_gt 0.1026
_refine_ls_wR_factor_ref 0.1152
_reflns_number_gt 3566
_reflns_number_total 4839
_reflns_threshold_expression >2sigma(I)
_cod_data_source_file b307634m.txt
_cod_data_source_block up2_s
_cod_depositor_comments
;
The following automatic conversions were performed:
'_symmetry_cell_setting' value 'Monoclinic' changed to 'monoclinic'
according to '/home/saulius/struct/CIF-dictionaries/cif_core.dic'
dictionary named 'cif_core.dic' version 2.4.1 from
2010-06-29.

'_exptl_absorpt_correction_type' value 'Empirical' changed to
'empirical' according to
'/home/saulius/struct/CIF-dictionaries/cif_core.dic' dictionary named
'cif_core.dic' version 2.4.1 from 2010-06-29.

Automatic conversion script
Id: cif_fix_enum 1527 2010-12-29 10:47:43Z saulius 
;
_cod_original_sg_symbol_H-M P21/n
_cod_database_code 7050663

loop_
_symmetry_equiv_pos_as_xyz
'x, y, z'
'-x+1/2, y+1/2, -z+1/2'
'-x, -y, -z'
'x-1/2, -y-1/2, z-1/2'

loop_
_atom_site_label
_atom_site_type_symbol
_atom_site_fract_x
_atom_site_fract_y
_atom_site_fract_z
_atom_site_U_iso_or_equiv
_atom_site_adp_type
_atom_site_occupancy
_atom_site_symmetry_multiplicity
_atom_site_calc_flag
_atom_site_refinement_flags
_atom_site_disorder_assembly
_atom_site_disorder_group
S1 S 0.09228(3) 0.19795(5) 0.37898(3) 0.05901(14) Uani 1 1 d . . .
Si2 Si 0.12242(3) 0.25782(6) 0.60428(3) 0.05763(15) Uani 1 1 d . . .
Si3 Si 0.00620(4) 0.29002(7) 0.16851(3) 0.06495(16) Uani 1 1 d . . .
C9A C 0.19368(11) -0.0501(2) 0.40329(11) 0.0533(4) Uani 1 1 d . . .
C4 C 0.08174(12) 0.1185(2) 0.20006(11) 0.0580(4) Uani 1 1 d . . .
C5A C 0.15623(10) 0.07232(19) 0.44993(11) 0.0508(4) Uani 1 1 d . . .
C4A C 0.11475(11) 0.08590(19) 0.28652(11) 0.0520(4) Uani 1 1 d . . .
C6 C 0.16793(11) 0.0884(2) 0.54187(11) 0.0541(4) Uani 1 1 d . . .
C9B C 0.17000(11) -0.0424(2) 0.30990(11) 0.0538(4) Uani 1 1 d . . .
C8 C 0.25824(14) -0.1512(2) 0.53960(14) 0.0715(5) Uani 1 1 d . . .
H8 H 0.2921(9) -0.224(2) 0.5702(8) 0.086 Uiso 1 1 calc R . .
C7 C 0.22010(13) -0.0288(2) 0.58404(13) 0.0644(5) Uani 1 1 d . . .
H7 H 0.2303(2) -0.0243(3) 0.6482(13) 0.077 Uiso 1 1 calc R . .
C3 C 0.10913(14) 0.0125(2) 0.13756(13) 0.0684(5) Uani 1 1 d . . .
H3 H 0.0894(5) 0.0280(4) 0.0790(14) 0.082 Uiso 1 1 calc R . .
C9 C 0.24540(13) -0.1633(2) 0.44988(14) 0.0667(5) Uani 1 1 d . . .
H9 H 0.2713(6) -0.247(2) 0.4200(8) 0.08 Uiso 1 1 calc R . .
C1 C 0.19460(13) -0.1438(2) 0.24370(14) 0.0673(5) Uani 1 1 d . . .
H1 H 0.2309(9) -0.229(2) 0.2573(4) 0.081 Uiso 1 1 calc R . .
C2 C 0.16450(15) -0.1151(3) 0.15849(15) 0.0742(6) Uani 1 1 d . . .
H2 H 0.1820(5) -0.1844(17) 0.1123(12) 0.089 Uiso 1 1 calc R . .
C10 C 0.06495(16) 0.4792(2) 0.19202(16) 0.0811(6) Uani 1 1 d . . .
H10A H 0.0830(3) 0.4849(3) 0.2526(9) 0.122 Uiso 1 1 calc R . .
H10B H 0.0266(5) 0.5647(12) 0.1766(3) 0.122 Uiso 1 1 calc R . .
H10C H 0.1152(7) 0.4847(3) 0.1589(5) 0.122 Uiso 1 1 calc R . .
C13 C 0.00284(15) 0.2877(3) 0.57315(16) 0.0886(8) Uani 1 1 d . . .
H13A H -0.0266(5) 0.2025(14) 0.5861(3) 0.133 Uiso 1 1 calc R . .
H13B H -0.0049(2) 0.3060(5) 0.5166(10) 0.133 Uiso 1 1 calc R . .
H13C H -0.0165(4) 0.3687(14) 0.6021(5) 0.133 Uiso 1 1 calc R . .
C14 C 0.18590(16) 0.4371(3) 0.57782(17) 0.0885(7) Uani 1 1 d . . .
H14A H 0.2448(9) 0.4212(4) 0.5935(3) 0.133 Uiso 1 1 calc R . .
H14B H 0.1660(3) 0.5220(13) 0.6082(5) 0.133 Uiso 1 1 calc R . .
H14C H 0.17831(19) 0.4568(4) 0.5187(9) 0.133 Uiso 1 1 calc R . .
C15 C 0.13688(19) 0.2157(3) 0.72414(15) 0.0935(8) Uani 1 1 d . . .
H15A H 0.1057(6) 0.1288(16) 0.7363(3) 0.14 Uiso 1 1 calc R . .
H15B H 0.1173(4) 0.2987(15) 0.7542(6) 0.14 Uiso 1 1 calc R . .
H15C H 0.1946(10) 0.1993(4) 0.7399(3) 0.14 Uiso 1 1 calc R . .
C11 C -0.09375(16) 0.2785(3) 0.2318(2) 0.0981(9) Uani 1 1 d . . .
H11A H -0.0776(3) 0.2828(3) 0.2891(11) 0.147 Uiso 1 1 calc R . .
H11B H -0.1219(5) 0.1878(16) 0.2197(3) 0.147 Uiso 1 1 calc R . .
H11C H -0.1296(7) 0.3592(15) 0.2172(3) 0.147 Uiso 1 1 calc R . .
C12 C -0.0289(2) 0.2788(4) 0.04961(17) 0.1196(12) Uani 1 1 d . . .
H12A H -0.0583(7) 0.185(2) 0.0379(3) 0.179 Uiso 1 1 calc R . .
H12B H 0.0203(11) 0.2837(4) 0.0175(7) 0.179 Uiso 1 1 calc R . .
H12C H -0.0661(8) 0.3624(19) 0.0343(4) 0.179 Uiso 1 1 calc R . .

loop_
_atom_site_aniso_label
_atom_site_aniso_U_11
_atom_site_aniso_U_22
_atom_site_aniso_U_33
_atom_site_aniso_U_23
_atom_site_aniso_U_13
_atom_site_aniso_U_12
S1 0.0692(3) 0.0530(2) 0.0539(2) -0.00227(18) -0.00182(19) 0.0134(2)
Si2 0.0564(3) 0.0595(3) 0.0564(3) -0.0022(2) 0.0004(2) -0.0025(2)
Si3 0.0744(4) 0.0605(3) 0.0577(3) 0.0002(2) -0.0098(2) 0.0008(2)
C9A 0.0484(9) 0.0469(8) 0.0644(10) 0.0016(7) 0.0025(7) -0.0021(7)
C4 0.0640(11) 0.0517(9) 0.0576(10) -0.0039(8) -0.0004(8) -0.0084(8)
C5A 0.0466(9) 0.0455(8) 0.0596(9) 0.0036(7) -0.0001(7) -0.0018(7)
C4A 0.0537(9) 0.0464(8) 0.0560(9) -0.0037(7) 0.0042(7) -0.0049(7)
C6 0.0520(9) 0.0529(9) 0.0568(9) 0.0042(7) 0.0000(7) -0.0056(7)
C9B 0.0506(9) 0.0471(8) 0.0642(10) -0.0031(7) 0.0065(7) -0.0039(7)
C8 0.0739(13) 0.0607(11) 0.0782(13) 0.0125(10) -0.0071(10) 0.0105(10)
C7 0.0665(11) 0.0632(11) 0.0619(11) 0.0090(9) -0.0052(8) -0.0017(9)
C3 0.0824(14) 0.0654(12) 0.0566(10) -0.0111(9) 0.0005(9) -0.0085(10)
C9 0.0646(11) 0.0546(10) 0.0806(13) 0.0011(9) 0.0039(9) 0.0101(9)
C1 0.0669(12) 0.0564(11) 0.0788(13) -0.0112(9) 0.0069(10) 0.0048(9)
C2 0.0841(14) 0.0653(12) 0.0739(13) -0.0214(10) 0.0110(10) 0.0005(11)
C10 0.0894(16) 0.0576(12) 0.0960(15) 0.0004(11) 0.0042(12) 0.0020(11)
C13 0.0615(13) 0.116(2) 0.0878(16) -0.0162(14) 0.0042(11) 0.0080(12)
C14 0.0933(17) 0.0669(13) 0.1059(18) -0.0103(12) 0.0123(13) -0.0155(12)
C15 0.115(2) 0.1044(19) 0.0605(12) -0.0040(12) 0.0042(12) 0.0199(15)
C11 0.0685(14) 0.104(2) 0.120(2) 0.0224(16) 0.0000(13) 0.0114(13)
C12 0.171(3) 0.107(2) 0.0731(16) -0.0068(14) -0.0408(18) 0.026(2)

loop_
_atom_type_symbol
_atom_type_description
_atom_type_scat_dispersion_real
_atom_type_scat_dispersion_imag
_atom_type_scat_source
C C 0.0033 0.0016 'International Tables Vol C Tables 4.2.6.8 and 6.1.1.4'
H H 0 0 'International Tables Vol C Tables 4.2.6.8 and 6.1.1.4'
S S 0.1246 0.1234 'International Tables Vol C Tables 4.2.6.8 and 6.1.1.4'
Si Si 0.0817 0.0704 'International Tables Vol C Tables 4.2.6.8 and 6.1.1.4'

loop_
_geom_angle_atom_site_label_1
_geom_angle_atom_site_label_2
_geom_angle_atom_site_label_3
_geom_angle
_geom_angle_site_symmetry_1
_geom_angle_site_symmetry_3
_geom_angle_publ_flag
C4A S1 C5A 92.24(8) . . ?
C14 Si2 C13 110.19(12) . . ?
C14 Si2 C15 110.17(12) . . ?
C13 Si2 C15 108.64(12) . . ?
C14 Si2 C6 107.24(10) . . ?
C13 Si2 C6 111.19(9) . . ?
C15 Si2 C6 109.39(10) . . ?
C10 Si3 C12 109.42(14) . . ?
C10 Si3 C11 110.05(12) . . ?
C12 Si3 C11 108.71(15) . . ?
C10 Si3 C4 109.87(9) . . ?
C12 Si3 C4 109.56(11) . . ?
C11 Si3 C4 109.20(10) . . ?
C9 C9A C5A 118.69(17) . . ?
C9 C9A C9B 128.47(17) . . ?
C5A C9A C9B 112.82(15) . . ?
C3 C4 C4A 114.48(17) . . ?
C3 C4 Si3 121.62(14) . . ?
C4A C4 Si3 123.90(13) . . ?
C9A C5A C6 123.53(15) . . ?
C9A C5A S1 111.03(12) . . ?
C6 C5A S1 125.43(13) . . ?
C9B C4A C4 123.81(16) . . ?
C9B C4A S1 111.15(13) . . ?
C4 C4A S1 125.04(14) . . ?
C7 C6 C5A 114.66(16) . . ?
C7 C6 Si2 121.57(14) . . ?
C5A C6 Si2 123.71(13) . . ?
C1 C9B C4A 118.50(17) . . ?
C1 C9B C9A 128.75(17) . . ?
C4A C9B C9A 112.76(15) . . ?
C9 C8 C7 120.69(19) . . ?
C8 C7 C6 123.11(18) . . ?
C2 C3 C4 123.13(19) . . ?
C8 C9 C9A 119.32(19) . . ?
C2 C1 C9B 119.4(2) . . ?
C1 C2 C3 120.64(19) . . ?

loop_
_geom_bond_atom_site_label_1
_geom_bond_atom_site_label_2
_geom_bond_distance
_geom_bond_site_symmetry_2
_geom_bond_publ_flag
S1 C4A 1.7561(17) . ?
S1 C5A 1.7586(16) . ?
Si2 C14 1.857(2) . ?
Si2 C13 1.858(2) . ?
Si2 C15 1.864(2) . ?
Si2 C6 1.8812(19) . ?
Si3 C10 1.854(2) . ?
Si3 C12 1.859(3) . ?
Si3 C11 1.861(3) . ?
Si3 C4 1.890(2) . ?
C9A C9 1.399(2) . ?
C9A C5A 1.401(2) . ?
C9A C9B 1.448(2) . ?
C4 C3 1.396(3) . ?
C4 C4A 1.406(2) . ?
C5A C6 1.410(2) . ?
C4A C9B 1.401(2) . ?
C6 C7 1.396(2) . ?
C9B C1 1.398(2) . ?
C8 C9 1.375(3) . ?
C8 C7 1.388(3) . ?
C3 C2 1.390(3) . ?
C1 C2 1.370(3) . ?

loop_
_cod_related_entry_id
_cod_related_entry_database
_cod_related_entry_code
1 ChemSpider 4414300
